data_1562475
loop_
_publ_author_name
'Cao, Xinyu'
'Yu, Liqiong'
'Huang, Rudan'

_publ_section_title
;
 Two Ce-containing 3D metal--organic frameworks: In situ formation of
 ligand (DDPD)
;
_journal_issue 1
_journal_name_full 'Journal of Solid State Chemistry'
_journal_page_first 74
_journal_page_last 78
_journal_paper_doi 10.1016/j.jssc.2013.10.045
_journal_volume 210
_journal_year 2014
_chemical_formula_sum 'C24 H19 Ce O18.5'
_chemical_formula_weight 743.51
_space_group_IT_number 15
_space_group_name_Hall '-C 2yc'
_space_group_name_H-M_alt 'C 1 2/c 1'
_symmetry_cell_setting monoclinic
_symmetry_space_group_name_H-M 'C 1 2/c 1'
_atom_sites_solution_hydrogens geom
_atom_sites_solution_primary direct
_atom_sites_solution_secondary difmap
_cell_angle_alpha 90.00
_cell_angle_beta 104.217(3)
_cell_angle_gamma 90.00
_cell_formula_units_Z 8
_cell_length_a 29.349(7)
_cell_length_b 10.144(3)
_cell_length_c 18.028(5)
_cell_measurement_temperature 298(2)
_cell_volume 5203(2)
_computing_cell_refinement 'Bruker SMART'
_computing_data_collection 'Bruker SMART'
_computing_data_reduction 'Bruker SAINT'
_computing_molecular_graphics 'Bruker SHELXTL'
_computing_publication_material 'Bruker SHELXTL'
_computing_structure_refinement 'SHELXL-97 (Sheldrick, 1997)'
_computing_structure_solution 'SHELXS-97 (Sheldrick, 1990)'
_diffrn_ambient_temperature 298(2)
_diffrn_measured_fraction_theta_full 0.998
_diffrn_measured_fraction_theta_max 0.998
_diffrn_measurement_device_type 'CCD area detector'
_diffrn_measurement_method 'phi and omega scans'
_diffrn_radiation_monochromator graphite
_diffrn_radiation_source 'fine-focus sealed tube'
_diffrn_radiation_type MoK\a
_diffrn_radiation_wavelength 0.71073
_diffrn_reflns_av_R_equivalents 0.0375
_diffrn_reflns_av_sigmaI/netI 0.0457
_diffrn_reflns_limit_h_max 23
_diffrn_reflns_limit_h_min -34
_diffrn_reflns_limit_k_max 12
_diffrn_reflns_limit_k_min -12
_diffrn_reflns_limit_l_max 21
_diffrn_reflns_limit_l_min -19
_diffrn_reflns_number 13149
_diffrn_reflns_theta_full 25.00
_diffrn_reflns_theta_max 25.00
_diffrn_reflns_theta_min 1.43
_exptl_absorpt_coefficient_mu 1.843
_exptl_absorpt_correction_T_max 0.8974
_exptl_absorpt_correction_T_min 0.7569
_exptl_absorpt_correction_type none
_exptl_crystal_colour colorless
_exptl_crystal_density_diffrn 1.898
_exptl_crystal_density_method 'not measured'
_exptl_crystal_description block
_exptl_crystal_F_000 2952
_exptl_crystal_size_max 0.16
_exptl_crystal_size_mid 0.10
_exptl_crystal_size_min 0.06
_refine_diff_density_max 0.637
_refine_diff_density_min -0.468
_refine_diff_density_rms 0.079
_refine_ls_extinction_method none
_refine_ls_goodness_of_fit_ref 0.932
_refine_ls_hydrogen_treatment mixed
_refine_ls_matrix_type full
_refine_ls_number_parameters 418
_refine_ls_number_reflns 4579
_refine_ls_number_restraints 12
_refine_ls_restrained_S_all 0.940
_refine_ls_R_factor_all 0.0444
_refine_ls_R_factor_gt 0.0250
_refine_ls_shift/su_max 0.002
_refine_ls_shift/su_mean 0.000
_refine_ls_structure_factor_coef Fsqd
_refine_ls_weighting_details 'calc w=1/[\s^2^(Fo^2^)+(0.0239P)^2^+0.0000P] where P=(Fo^2^+2Fc^2^)/3'
_refine_ls_weighting_scheme calc
_refine_ls_wR_factor_gt 0.0499
_refine_ls_wR_factor_ref 0.0529
_reflns_number_gt 3434
_reflns_number_total 4579
_reflns_threshold_expression >2sigma(I)
_cod_data_source_file JSSC-2014-210-74.cif
_cod_data_source_block 061003a
_cod_original_sg_symbol_H-M C2/c
_cod_original_formula_sum 'C24 H19 Ce O18.50'
_cod_database_code 1562475

loop_
_symmetry_equiv_pos_as_xyz
'x, y, z'
'-x, y, -z+1/2'
'x+1/2, y+1/2, z'
'-x+1/2, y+1/2, -z+1/2'
'-x, -y, -z'
'x, -y, z-1/2'
'-x+1/2, -y+1/2, -z'
'x+1/2, -y+1/2, z-1/2'

loop_
_atom_site_label
_atom_site_type_symbol
_atom_site_fract_x
_atom_site_fract_y
_atom_site_fract_z
_atom_site_U_iso_or_equiv
_atom_site_adp_type
_atom_site_occupancy
_atom_site_symmetry_multiplicity
_atom_site_calc_flag
_atom_site_refinement_flags
_atom_site_disorder_assembly
_atom_site_disorder_group
C1 C 0.91336(11) 0.2098(3) 0.2220(2) 0.0300(8) Uani 1 1 d . . .
C2 C 0.56996(11) 0.3870(3) 0.0799(2) 0.0291(8) Uani 1 1 d . . .
C3 C 0.86082(11) 0.2192(3) 0.20814(19) 0.0263(8) Uani 1 1 d . . .
C4 C 0.84038(11) 0.2826(3) 0.25975(19) 0.0283(8) Uani 1 1 d . . .
H4 H 0.8590 0.3133 0.3059 0.034 Uiso 1 1 calc R . .
C5 C 0.79187(11) 0.3004(3) 0.24246(18) 0.0241(8) Uani 1 1 d . . .
C6 C 0.76896(11) 0.3760(4) 0.29232(18) 0.0272(7) Uani 1 1 d . . .
C7 C 0.69451(11) 0.3531(3) 0.19860(18) 0.0236(8) Uani 1 1 d . . .
C8 C 0.64777(10) 0.3868(3) 0.17694(18) 0.0263(8) Uani 1 1 d . . .
H8 H 0.6344 0.4384 0.2086 0.032 Uiso 1 1 calc R . .
C9 C 0.62064(11) 0.3423(3) 0.10642(19) 0.0245(8) Uani 1 1 d . . .
C10 C 0.64012(11) 0.2627(3) 0.05925(19) 0.0258(8) Uani 1 1 d . . .
H10 H 0.6218 0.2331 0.0126 0.031 Uiso 1 1 calc R . .
C11 C 0.68756(11) 0.2277(3) 0.08280(18) 0.0233(8) Uani 1 1 d . . .
C12 C 0.70959(11) 0.1439(3) 0.03497(19) 0.0269(8) Uani 1 1 d . . .
C13 C 0.78497(11) 0.1806(3) 0.12496(18) 0.0253(8) Uani 1 1 d . . .
C14 C 0.83306(11) 0.1677(3) 0.14025(19) 0.0279(8) Uani 1 1 d . . .
H14 H 0.8469 0.1251 0.1057 0.033 Uiso 1 1 calc R . .
C15 C 0.76409(11) 0.2493(3) 0.17419(18) 0.0226(7) Uani 1 1 d . . .
C16 C 0.71462(11) 0.2751(3) 0.15213(18) 0.0225(8) Uani 1 1 d . . .
C17 C 0.91388(11) -0.1175(4) 0.1292(2) 0.0330(8) Uani 1 1 d . . .
C18 C 0.86508(11) -0.1615(3) 0.08847(19) 0.0263(8) Uani 1 1 d . . .
C19 C 0.84408(11) -0.1151(3) 0.01507(19) 0.0291(8) Uani 1 1 d . . .
H19 H 0.8608 -0.0612 -0.0106 0.035 Uiso 1 1 calc R . .
C20 C 0.79848(11) -0.1497(3) -0.01888(18) 0.0254(8) Uani 1 1 d . . .
C21 C 0.73209(11) -0.1302(4) -0.1285(2) 0.0298(8) Uani 1 1 d . . .
C22 C 0.70507(11) -0.2175(3) -0.09034(18) 0.0240(8) Uani 1 1 d . . .
C23 C 0.77375(11) -0.2328(3) 0.01806(19) 0.0243(8) Uani 1 1 d . . .
C24 C 0.84040(11) -0.2445(3) 0.12610(19) 0.0262(8) Uani 1 1 d . . .
H24 H 0.8544 -0.2745 0.1752 0.031 Uiso 1 1 calc R . .
Ce1 Ce 0.996630(6) 0.12684(2) 0.118857(10) 0.02310(7) Uani 1 1 d . . .
O1 O 0.92928(8) 0.1895(3) 0.16457(14) 0.0391(6) Uani 1 1 d . . .
O2 O 0.93773(8) 0.2252(2) 0.28922(14) 0.0392(6) Uani 1 1 d . . .
O3 O 0.54863(8) 0.3614(3) 0.01265(13) 0.0437(7) Uani 1 1 d . . .
O4 O 0.55252(8) 0.4479(3) 0.12623(14) 0.0440(7) Uani 1 1 d . . .
O5 O 0.78837(8) 0.4199(2) 0.35444(14) 0.0403(7) Uani 1 1 d . . .
O6 O 0.68998(8) 0.0882(2) -0.02283(14) 0.0392(7) Uani 1 1 d . . .
O9 O 0.93964(8) -0.0657(2) 0.09016(13) 0.0362(6) Uani 1 1 d . . .
O10 O 0.92552(8) -0.1329(3) 0.20019(14) 0.0477(7) Uani 1 1 d . . .
O11 O 0.71762(8) -0.0836(2) -0.19144(14) 0.0419(7) Uani 1 1 d . . .
O12 O 0.77765(7) -0.0991(2) -0.09080(13) 0.0331(6) Uani 1 1 d . . .
O14 O 1.05244(11) 0.2035(3) 0.03973(18) 0.0575(9) Uani 1 1 d D . .
O15 O 0.98166(12) 0.3674(3) 0.0951(2) 0.0637(9) Uani 1 1 d D . .
O16 O 0.11635(13) 0.4108(4) 0.0478(2) 0.0664(9) Uani 1 1 d D . .
O17 O 0.04398(13) 0.5641(3) 0.0840(2) 0.0942(12) Uani 1 1 d D . .
O18 O 0.90231(14) 0.4960(4) 0.1136(3) 0.0806(11) Uani 1 1 d D . .
O19 O 0.94715(5) 0.62009(14) 0.25468(8) 0.1451(18) Uani 1 1 d D . .
H19B H 0.9650 0.5622 0.2400 0.174 Uiso 1 1 d RD . .
H19A H 0.9571 0.6362 0.3029 0.174 Uiso 1 1 d RD . .
H17A H 0.0258 0.5850 0.0975 0.174 Uiso 1 1 d RD . .
H17B H 0.0682 0.6205 0.0887 0.174 Uiso 1 1 d RD . .
O13 O 1.00000(5) 0.01302(14) 0.25000(8) 0.0252(8) Uani 1 2 d SR . .
O8 O 0.75813(5) 0.12946(14) 0.05712(8) 0.0297(5) Uani 1 1 d R . .
O7 O 0.72142(5) 0.39838(14) 0.26849(8) 0.0294(6) Uani 1 1 d R . .
H13A H 1.0231 -0.0373 0.2603 0.035 Uiso 1 1 d R . .
H14A H 1.0542(13) 0.164(3) -0.0006(15) 0.050(13) Uiso 1 1 d D . .
H14B H 1.0721(12) 0.265(3) 0.048(2) 0.071(16) Uiso 1 1 d D . .
H15B H 1.0035(11) 0.418(3) 0.096(3) 0.064(16) Uiso 1 1 d D . .
H15A H 0.9597(12) 0.404(4) 0.108(2) 0.067(16) Uiso 1 1 d D . .
H18A H 0.879(3) 0.446(12) 0.113(9) 0.49(10) Uiso 1 1 d D . .
H18B H 0.9186(19) 0.532(6) 0.154(2) 0.13(3) Uiso 1 1 d D . .
H16A H 0.116(3) 0.449(7) 0.006(3) 0.21(4) Uiso 1 1 d D . .
H16B H 0.100(2) 0.453(6) 0.073(3) 0.15(3) Uiso 1 1 d D . .

loop_
_atom_site_aniso_label
_atom_site_aniso_U_11
_atom_site_aniso_U_22
_atom_site_aniso_U_33
_atom_site_aniso_U_23
_atom_site_aniso_U_13
_atom_site_aniso_U_12
C1 0.0239(19) 0.030(2) 0.037(2) 0.0073(18) 0.0095(18) 0.0086(16)
C2 0.0223(18) 0.028(2) 0.035(2) 0.0083(19) 0.0036(17) 0.0012(17)
C3 0.0206(18) 0.034(2) 0.0242(19) 0.0053(16) 0.0060(15) 0.0085(15)
C4 0.0215(18) 0.037(2) 0.0248(19) -0.0019(17) 0.0029(15) 0.0036(16)
C5 0.0227(18) 0.030(2) 0.0215(19) 0.0030(16) 0.0087(15) 0.0041(15)
C6 0.0202(17) 0.038(2) 0.0226(18) -0.0003(19) 0.0040(15) -0.0004(17)
C7 0.0221(17) 0.028(2) 0.0195(17) 0.0003(15) 0.0031(14) 0.0035(15)
C8 0.0216(17) 0.034(2) 0.0248(18) 0.0002(17) 0.0084(15) 0.0045(16)
C9 0.0195(17) 0.027(2) 0.0278(19) 0.0024(15) 0.0077(15) 0.0008(14)
C10 0.0236(18) 0.030(2) 0.0224(19) 0.0012(16) 0.0034(15) -0.0014(15)
C11 0.0213(18) 0.0262(19) 0.0233(19) 0.0003(15) 0.0070(15) 0.0012(15)
C12 0.0284(19) 0.029(2) 0.0233(19) -0.0013(17) 0.0060(16) -0.0024(16)
C13 0.0253(19) 0.0278(19) 0.0217(19) -0.0007(15) 0.0037(16) 0.0023(15)
C14 0.0236(18) 0.034(2) 0.028(2) 0.0004(16) 0.0111(16) 0.0086(15)
C15 0.0211(18) 0.0252(19) 0.0227(19) 0.0025(15) 0.0076(15) 0.0022(14)
C16 0.0193(17) 0.0248(19) 0.0237(19) 0.0030(15) 0.0061(15) 0.0020(15)
C17 0.0264(19) 0.037(2) 0.037(2) -0.007(2) 0.0100(17) -0.0064(18)
C18 0.0211(18) 0.030(2) 0.027(2) -0.0043(16) 0.0047(16) -0.0057(14)
C19 0.0232(17) 0.032(2) 0.035(2) -0.0004(18) 0.0128(16) -0.0102(17)
C20 0.0231(18) 0.030(2) 0.0221(18) 0.0009(16) 0.0035(15) -0.0044(15)
C21 0.0257(18) 0.0310(19) 0.030(2) 0.0013(19) 0.0025(16) -0.0061(18)
C22 0.0235(18) 0.0249(19) 0.0242(19) -0.0025(15) 0.0069(15) -0.0038(15)
C23 0.0218(17) 0.0233(18) 0.028(2) -0.0029(16) 0.0062(15) -0.0014(14)
C24 0.0247(19) 0.0283(19) 0.0247(19) -0.0006(16) 0.0042(16) -0.0012(15)
Ce1 0.01484(10) 0.03326(11) 0.02116(11) -0.00089(10) 0.00436(7) 0.00105(10)
O1 0.0243(13) 0.0619(17) 0.0354(15) 0.0032(13) 0.0156(12) 0.0147(12)
O2 0.0253(14) 0.0562(18) 0.0327(15) 0.0023(13) 0.0005(12) 0.0133(12)
O3 0.0295(13) 0.0705(19) 0.0268(14) 0.0028(15) -0.0012(12) 0.0036(14)
O4 0.0292(14) 0.0577(18) 0.0446(16) -0.0080(14) 0.0078(13) 0.0165(13)
O5 0.0274(14) 0.0604(18) 0.0310(15) -0.0130(13) 0.0030(12) 0.0032(12)
O6 0.0347(14) 0.0469(17) 0.0332(15) -0.0136(13) 0.0029(12) 0.0017(12)
O9 0.0274(13) 0.0506(16) 0.0322(15) -0.0088(12) 0.0104(12) -0.0160(12)
O10 0.0390(15) 0.0721(19) 0.0292(15) -0.0018(15) 0.0028(12) -0.0256(15)
O11 0.0391(15) 0.0492(18) 0.0335(15) 0.0149(13) 0.0019(13) -0.0097(12)
O12 0.0252(13) 0.0404(16) 0.0319(14) 0.0093(12) 0.0037(11) -0.0103(11)
O14 0.060(2) 0.078(2) 0.046(2) -0.0280(18) 0.0353(17) -0.0372(18)
O15 0.050(2) 0.0414(19) 0.105(3) 0.003(2) 0.030(2) 0.0044(18)
O16 0.061(2) 0.069(2) 0.068(3) 0.000(2) 0.014(2) -0.0123(18)
O17 0.100(3) 0.080(3) 0.109(3) -0.004(2) 0.038(2) -0.034(2)
O18 0.063(2) 0.065(3) 0.110(3) -0.011(2) 0.015(2) 0.012(2)
O19 0.196(5) 0.122(4) 0.106(3) 0.015(3) 0.017(3) 0.018(4)
O13 0.0110(15) 0.0335(19) 0.0282(18) 0.000 -0.0007(14) 0.000
O8 0.0233(12) 0.0379(14) 0.0281(13) -0.0058(12) 0.0068(10) 0.0059(12)
O7 0.0174(12) 0.0432(16) 0.0265(13) -0.0053(11) 0.0032(10) 0.0032(11)

loop_
_atom_type_symbol
_atom_type_description
_atom_type_scat_dispersion_real
_atom_type_scat_dispersion_imag
_atom_type_scat_source
C C 0.0033 0.0016 'International Tables Vol C Tables 4.2.6.8 and 6.1.1.4'
H H 0.0000 0.0000 'International Tables Vol C Tables 4.2.6.8 and 6.1.1.4'
O O 0.0106 0.0060 'International Tables Vol C Tables 4.2.6.8 and 6.1.1.4'
Ce Ce -0.2486 2.6331 'International Tables Vol C Tables 4.2.6.8 and 6.1.1.4'

loop_
_geom_angle_atom_site_label_1
_geom_angle_atom_site_label_2
_geom_angle_atom_site_label_3
_geom_angle
_geom_angle_site_symmetry_1
_geom_angle_site_symmetry_3
O1 C1 O2 125.3(3) . .
O1 C1 C3 116.6(3) . .
O2 C1 C3 118.1(3) . .
O4 C2 O3 124.3(3) . .
O4 C2 C9 118.0(3) . .
O3 C2 C9 117.6(3) . .
C4 C3 C14 120.5(3) . .
C4 C3 C1 120.9(3) . .
C14 C3 C1 118.5(3) . .
C3 C4 C5 119.9(3) . .
C3 C4 H4 120.1 . .
C5 C4 H4 120.1 . .
C4 C5 C15 119.5(3) . .
C4 C5 C6 121.9(3) . .
C15 C5 C6 118.5(3) . .
O5 C6 O7 116.1(3) . .
O5 C6 C5 125.3(3) . .
O7 C6 C5 118.6(3) . .
C8 C7 C16 120.9(3) . .
C8 C7 O7 118.7(3) . .
C16 C7 O7 120.3(3) . .
C7 C8 C9 118.9(3) . .
C7 C8 H8 120.5 . .
C9 C8 H8 120.5 . .
C10 C9 C8 121.0(3) . .
C10 C9 C2 119.9(3) . .
C8 C9 C2 119.0(3) . .
C9 C10 C11 119.3(3) . .
C9 C10 H10 120.4 . .
C11 C10 H10 120.4 . .
C16 C11 C10 119.4(3) . .
C16 C11 C12 119.4(3) . .
C10 C11 C12 121.2(3) . .
O6 C12 O8 116.0(3) . .
O6 C12 C11 126.5(3) . .
O8 C12 C11 117.4(3) . .
C14 C13 O8 118.4(3) . .
C14 C13 C15 120.8(3) . .
O8 C13 C15 120.7(3) . .
C13 C14 C3 119.3(3) . .
C13 C14 H14 120.3 . .
C3 C14 H14 120.3 . .
C13 C15 C5 119.8(3) . .
C13 C15 C16 119.5(3) . .
C5 C15 C16 120.6(3) . .
C7 C16 C11 120.4(3) . .
C7 C16 C15 119.3(3) . .
C11 C16 C15 120.2(3) . .
O10 C17 O9 124.8(3) . .
O10 C17 C18 116.7(3) . .
O9 C17 C18 118.5(3) . .
C24 C18 C19 120.3(3) . .
C24 C18 C17 119.2(3) . .
C19 C18 C17 120.5(3) . .
C20 C19 C18 119.4(3) . .
C20 C19 H19 120.3 . .
C18 C19 H19 120.3 . .
C19 C20 C23 120.6(3) . .
C19 C20 O12 118.6(3) . .
C23 C20 O12 120.8(3) . .
O11 C21 O12 116.6(3) . .
O11 C21 C22 124.8(3) . .
O12 C21 C22 118.5(3) . .
C24 C22 C23 119.4(3) 7_645 7_645
C24 C22 C21 121.3(3) 7_645 .
C23 C22 C21 119.2(3) 7_645 .
C20 C23 C22 120.3(3) . 7_645
C20 C23 C23 119.8(4) . 7_645
C22 C23 C23 119.9(4) 7_645 7_645
C22 C24 C18 119.9(3) 7_645 .
C22 C24 H24 120.0 7_645 .
C18 C24 H24 120.0 . .
O1 Ce1 O3 91.33(8) . 7_655
O1 Ce1 O2 103.81(8) . 2_755
O3 Ce1 O2 143.32(9) 7_655 2_755
O1 Ce1 O4 141.20(9) . 3_545
O3 Ce1 O4 106.94(9) 7_655 3_545
O2 Ce1 O4 81.81(9) 2_755 3_545
O1 Ce1 O15 71.11(10) . .
O3 Ce1 O15 75.68(11) 7_655 .
O2 Ce1 O15 78.00(10) 2_755 .
O4 Ce1 O15 145.86(10) 3_545 .
O1 Ce1 O9 73.59(8) . .
O3 Ce1 O9 70.28(8) 7_655 .
O2 Ce1 O9 145.89(8) 2_755 .
O4 Ce1 O9 80.72(9) 3_545 .
O15 Ce1 O9 129.55(10) . .
O1 Ce1 O14 143.87(10) . .
O3 Ce1 O14 73.12(9) 7_655 .
O2 Ce1 O14 75.21(9) 2_755 .
O4 Ce1 O14 74.92(10) 3_545 .
O15 Ce1 O14 73.47(12) . .
O9 Ce1 O14 127.10(9) . .
O1 Ce1 O13 70.01(7) . .
O3 Ce1 O13 143.00(7) 7_655 .
O2 Ce1 O13 73.52(7) 2_755 .
O4 Ce1 O13 75.23(7) 3_545 .
O15 Ce1 O13 123.59(9) . .
O9 Ce1 O13 73.81(6) . .
O14 Ce1 O13 139.16(8) . .
C1 O1 Ce1 146.2(2) . .
C1 O2 Ce1 140.9(2) . 2_755
C2 O3 Ce1 165.0(3) . 7_655
C2 O4 Ce1 135.8(2) . 3_455
C17 O9 Ce1 131.2(2) . .
C21 O12 C20 121.7(3) . .
Ce1 O14 H14A 122(3) . .
Ce1 O14 H14B 130(3) . .
H14A O14 H14B 109(4) . .
Ce1 O15 H15B 120(3) . .
Ce1 O15 H15A 121(3) . .
H15B O15 H15A 112(4) . .
H16A O16 H16B 111(7) . .
H17A O17 H17B 116.3 . .
H18A O18 H18B 124(10) . .
H19B O19 H19A 110.8 . .
Ce1 O13 Ce1 127.51(6) 2_755 .
Ce1 O13 H13A 102.9 2_755 .
Ce1 O13 H13A 108.7 . .
C13 O8 C12 122.4(2) . .
C6 O7 C7 122.4(2) . .

loop_
_geom_bond_atom_site_label_1
_geom_bond_atom_site_label_2
_geom_bond_distance
_geom_bond_site_symmetry_2
C1 O1 1.254(4) .
C1 O2 1.256(4) .
C1 C3 1.503(4) .
C2 O4 1.245(4) .
C2 O3 1.248(4) .
C2 C9 1.516(4) .
C3 C4 1.383(4) .
C3 C14 1.395(4) .
C4 C5 1.392(4) .
C4 H4 0.9300 .
C5 C15 1.398(4) .
C5 C6 1.465(4) .
C6 O5 1.210(4) .
C6 O7 1.374(3) .
C7 C8 1.374(4) .
C7 C16 1.385(4) .
C7 O7 1.391(3) .
C8 C9 1.399(4) .
C8 H8 0.9300 .
C9 C10 1.394(4) .
C10 C11 1.398(4) .
C10 H10 0.9300 .
C11 C16 1.392(4) .
C11 C12 1.469(4) .
C12 O6 1.201(4) .
C12 O8 1.390(4) .
C13 C14 1.376(4) .
C13 O8 1.383(3) .
C13 C15 1.385(4) .
C14 H14 0.9300 .
C15 C16 1.432(4) .
C17 O10 1.250(4) .
C17 O9 1.267(4) .
C17 C18 1.508(4) .
C18 C24 1.391(4) .
C18 C19 1.397(4) .
C19 C20 1.374(4) .
C19 H19 0.9300 .
C20 C23 1.385(4) .
C20 O12 1.389(4) .
C21 O11 1.206(4) .
C21 O12 1.379(4) .
C21 C22 1.467(4) .
C22 C24 1.387(4) 7_645
C22 C23 1.393(4) 7_645
C23 C22 1.393(4) 7_645
C23 C23 1.430(6) 7_645
C24 C22 1.387(4) 7_645
C24 H24 0.9300 .
Ce1 O1 2.406(2) .
Ce1 O3 2.419(2) 7_655
Ce1 O2 2.426(2) 2_755
Ce1 O4 2.428(2) 3_545
Ce1 O15 2.497(3) .
Ce1 O9 2.541(2) .
Ce1 O14 2.544(3) .
Ce1 O13 2.6111(15) .
O2 Ce1 2.426(2) 2_755
O3 Ce1 2.419(2) 7_655
O4 Ce1 2.428(2) 3_455
O14 H14A 0.845(18) .
O14 H14B 0.839(19) .
O15 H15B 0.816(19) .
O15 H15A 0.830(19) .
O16 H16A 0.85(2) .
O16 H16B 0.84(2) .
O17 H17A 0.6719 .
O17 H17B 0.9002 .
O18 H18A 0.85(2) .
O18 H18B 0.85(2) .
O19 H19B 0.8695 .
O19 H19A 0.8628 .
O13 Ce1 2.6111(15) 2_755
O13 H13A 0.8320 .

loop_
_geom_torsion_atom_site_label_1
_geom_torsion_atom_site_label_2
_geom_torsion_atom_site_label_3
_geom_torsion_atom_site_label_4
_geom_torsion
_geom_torsion_site_symmetry_1
_geom_torsion_site_symmetry_2
_geom_torsion_site_symmetry_3
_geom_torsion_site_symmetry_4
O1 C1 C3 C4 -158.4(3) . . . .
O2 C1 C3 C4 20.2(5) . . . .
O1 C1 C3 C14 18.7(5) . . . .
O2 C1 C3 C14 -162.6(3) . . . .
C14 C3 C4 C5 -2.8(5) . . . .
C1 C3 C4 C5 174.3(3) . . . .
C3 C4 C5 C15 2.5(5) . . . .
C3 C4 C5 C6 -175.0(3) . . . .
C4 C5 C6 O5 -6.3(6) . . . .
C15 C5 C6 O5 176.2(3) . . . .
C4 C5 C6 O7 174.8(3) . . . .
C15 C5 C6 O7 -2.7(5) . . . .
C16 C7 C8 C9 -0.7(5) . . . .
O7 C7 C8 C9 179.5(3) . . . .
C7 C8 C9 C10 1.4(5) . . . .
C7 C8 C9 C2 -175.9(3) . . . .
O4 C2 C9 C10 173.6(3) . . . .
O3 C2 C9 C10 -7.2(5) . . . .
O4 C2 C9 C8 -9.1(5) . . . .
O3 C2 C9 C8 170.1(3) . . . .
C8 C9 C10 C11 -0.4(5) . . . .
C2 C9 C10 C11 176.8(3) . . . .
C9 C10 C11 C16 -1.2(5) . . . .
C9 C10 C11 C12 180.0(3) . . . .
C16 C11 C12 O6 173.9(3) . . . .
C10 C11 C12 O6 -7.3(5) . . . .
C16 C11 C12 O8 -7.9(4) . . . .
C10 C11 C12 O8 170.9(3) . . . .
O8 C13 C14 C3 179.6(3) . . . .
C15 C13 C14 C3 3.2(5) . . . .
C4 C3 C14 C13 0.0(5) . . . .
C1 C3 C14 C13 -177.2(3) . . . .
C14 C13 C15 C5 -3.5(5) . . . .
O8 C13 C15 C5 -179.9(3) . . . .
C14 C13 C15 C16 172.2(3) . . . .
O8 C13 C15 C16 -4.1(5) . . . .
C4 C5 C15 C13 0.7(5) . . . .
C6 C5 C15 C13 178.3(3) . . . .
C4 C5 C15 C16 -175.1(3) . . . .
C6 C5 C15 C16 2.5(5) . . . .
C8 C7 C16 C11 -0.9(5) . . . .
O7 C7 C16 C11 178.8(3) . . . .
C8 C7 C16 C15 175.8(3) . . . .
O7 C7 C16 C15 -4.4(4) . . . .
C10 C11 C16 C7 1.9(5) . . . .
C12 C11 C16 C7 -179.3(3) . . . .
C10 C11 C16 C15 -174.8(3) . . . .
C12 C11 C16 C15 4.0(5) . . . .
C13 C15 C16 C7 -174.7(3) . . . .
C5 C15 C16 C7 1.0(5) . . . .
C13 C15 C16 C11 2.0(5) . . . .
C5 C15 C16 C11 177.7(3) . . . .
O10 C17 C18 C24 -16.0(5) . . . .
O9 C17 C18 C24 165.4(3) . . . .
O10 C17 C18 C19 161.3(3) . . . .
O9 C17 C18 C19 -17.3(5) . . . .
C24 C18 C19 C20 1.5(5) . . . .
C17 C18 C19 C20 -175.8(3) . . . .
C18 C19 C20 C23 -1.8(5) . . . .
C18 C19 C20 O12 177.9(3) . . . .
O11 C21 C22 C24 1.1(6) . . . 7_645
O12 C21 C22 C24 -178.1(3) . . . 7_645
O11 C21 C22 C23 178.5(3) . . . 7_645
O12 C21 C22 C23 -0.7(5) . . . 7_645
C19 C20 C23 C22 -0.1(5) . . . 7_645
O12 C20 C23 C22 -179.7(3) . . . 7_645
C19 C20 C23 C23 179.7(4) . . . 7_645
O12 C20 C23 C23 0.1(6) . . . 7_645
C19 C18 C24 C22 0.7(5) . . . 7_645
C17 C18 C24 C22 178.0(3) . . . 7_645
O2 C1 O1 Ce1 15.5(7) . . . .
C3 C1 O1 Ce1 -165.9(3) . . . .
O3 Ce1 O1 C1 177.4(4) 7_655 . . .
O2 Ce1 O1 C1 -36.3(4) 2_755 . . .
O4 Ce1 O1 C1 57.8(5) 3_545 . . .
O15 Ce1 O1 C1 -108.2(4) . . . .
O9 Ce1 O1 C1 108.4(4) . . . .
O14 Ce1 O1 C1 -120.0(4) . . . .
O13 Ce1 O1 C1 30.1(4) . . . .
O1 C1 O2 Ce1 -47.7(6) . . . 2_755
C3 C1 O2 Ce1 133.8(3) . . . 2_755
O4 C2 O3 Ce1 52.8(10) . . . 7_655
C9 C2 O3 Ce1 -126.4(8) . . . 7_655
O3 C2 O4 Ce1 -34.6(6) . . . 3_455
C9 C2 O4 Ce1 144.6(2) . . . 3_455
O10 C17 O9 Ce1 -37.8(5) . . . .
C18 C17 O9 Ce1 140.7(2) . . . .
O1 Ce1 O9 C17 -40.7(3) . . . .
O3 Ce1 O9 C17 -138.2(3) 7_655 . . .
O2 Ce1 O9 C17 49.8(4) 2_755 . . .
O4 Ce1 O9 C17 109.9(3) 3_545 . . .
O15 Ce1 O9 C17 -87.8(3) . . . .
O14 Ce1 O9 C17 172.9(3) . . . .
O13 Ce1 O9 C17 32.7(3) . . . .
O11 C21 O12 C20 -178.3(3) . . . .
C22 C21 O12 C20 1.0(5) . . . .
C19 C20 O12 C21 179.6(3) . . . .
C23 C20 O12 C21 -0.7(5) . . . .
O1 Ce1 O13 Ce1 -60.50(9) . . . 2_755
O3 Ce1 O13 Ce1 -124.28(11) 7_655 . . 2_755
O2 Ce1 O13 Ce1 51.38(8) 2_755 . . 2_755
O4 Ce1 O13 Ce1 137.04(9) 3_545 . . 2_755
O15 Ce1 O13 Ce1 -11.44(12) . . . 2_755
O9 Ce1 O13 Ce1 -138.53(9) . . . 2_755
O14 Ce1 O13 Ce1 92.82(13) . . . 2_755
C14 C13 O8 C12 -176.5(3) . . . .
C15 C13 O8 C12 0.0(4) . . . .
O6 C12 O8 C13 -175.6(3) . . . .
C11 C12 O8 C13 6.0(4) . . . .
O5 C6 O7 C7 -179.7(3) . . . .
C5 C6 O7 C7 -0.7(4) . . . .
C8 C7 O7 C6 -175.9(3) . . . .
C16 C7 O7 C6 4.3(4) . . . .
